data_7123460
loop_
_publ_author_name
'DuChane, Christine M.'
'Karpin, George W.'
'Ehrich, Marion'
'Falkinham, 3rd, Joseph O'
'Merola, Joseph S.'

_publ_section_title
;
 Iridium piano stool complexes with activity against <i>S. aureus</i> and
 MRSA: it is past time to truly think outside of the box.
;
_journal_issue 8
_journal_name_full MedChemComm
_journal_page_first 1391
_journal_page_last 1398
_journal_paper_doi 10.1039/c9md00140a
_journal_volume 10
_journal_year 2019
_chemical_absolute_configuration rmad
_chemical_formula_moiety 'C16 H29 Cl Ir N2, Cl, H2 O'
_chemical_formula_sum 'C16 H31 Cl2 Ir N2 O'
_chemical_formula_weight 530.53
_space_group_crystal_system orthorhombic
_space_group_IT_number 19
_space_group_name_Hall 'P 2ac 2ab'
_space_group_name_H-M_alt 'P 21 21 21'
_symmetry_space_group_name_Hall 'P 2ac 2ab'
_symmetry_space_group_name_H-M 'P 21 21 21'
_atom_sites_solution_hydrogens mixed
_audit_creation_date 2019-02-21
_audit_creation_method
;
Olex2 1.2
(compiled May 18 2018 14:05:52 for OlexSys, GUI svn.r5506)
;
_audit_update_record
;
2019-03-05 deposited with the CCDC.    2019-05-10 downloaded from the CCDC.
;
_cell_angle_alpha 90
_cell_angle_beta 90
_cell_angle_gamma 90
_cell_formula_units_Z 8
_cell_length_a 9.16689(15)
_cell_length_b 20.2059(4)
_cell_length_c 21.1011(4)
_cell_measurement_reflns_used 25326
_cell_measurement_temperature 100.0(6)
_cell_measurement_theta_max 32.1660
_cell_measurement_theta_min 3.8580
_cell_volume 3908.46(12)
_computing_cell_refinement
;
CrysAlisPro, Agilent Technologies,
Version 1.171.37.31 (release 14-01-2014 CrysAlis171 .NET)
(compiled Jan 14 2014,18:38:05)
;
_computing_data_collection
;
CrysAlisPro, Agilent Technologies,
Version 1.171.37.31 (release 14-01-2014 CrysAlis171 .NET)
(compiled Jan 14 2014,18:38:05)
;
_computing_data_reduction
;
CrysAlisPro, Agilent Technologies,
Version 1.171.37.31 (release 14-01-2014 CrysAlis171 .NET)
(compiled Jan 14 2014,18:38:05)
;
_computing_molecular_graphics 'Olex2 (Dolomanov et al., 2009)'
_computing_publication_material 'Olex2 (Dolomanov et al., 2009)'
_computing_structure_refinement 'ShelXL (Sheldrick, 2015)'
_diffrn_ambient_environment N~2~
_diffrn_ambient_temperature 100.0(6)
_diffrn_detector 'CCD plate'
_diffrn_detector_area_resol_mean 8.0061
_diffrn_detector_type Eos
_diffrn_measured_fraction_theta_full 0.996
_diffrn_measured_fraction_theta_max 0.962
_diffrn_measurement_details
;
#__ type_ start__ end____ width___ exp.time_
  1 omega  -47.00   41.00   1.0000   10.0000
omega____ theta____ kappa____ phi______ frames
    -      -29.5315   57.0000    0.0000 88

#__ type_ start__ end____ width___ exp.time_
  2 omega  -53.00   41.00   1.0000   10.0000
omega____ theta____ kappa____ phi______ frames
    -      -29.5315   57.0000 -180.0000 94

#__ type_ start__ end____ width___ exp.time_
  3 omega  -58.00    2.00   1.0000   10.0000
omega____ theta____ kappa____ phi______ frames
    -      -29.5315  -77.0000 -120.0000 60

#__ type_ start__ end____ width___ exp.time_
  4 omega  -87.00   13.00   1.0000   10.0000
omega____ theta____ kappa____ phi______ frames
    -      -29.5315   19.0000  -30.0000 100

#__ type_ start__ end____ width___ exp.time_
  5 omega  -26.00    4.00   1.0000   10.0000
omega____ theta____ kappa____ phi______ frames
    -      -29.5315  -80.0000  140.8859 30

#__ type_ start__ end____ width___ exp.time_
  6 omega  -97.00   -7.00   1.0000   10.0000
omega____ theta____ kappa____ phi______ frames
    -      -29.5315  -57.0000  120.0000 90

#__ type_ start__ end____ width___ exp.time_
  7 omega -102.00    3.00   1.0000   10.0000
omega____ theta____ kappa____ phi______ frames
    -      -29.5315  -77.0000   60.0000 105

#__ type_ start__ end____ width___ exp.time_
  8 omega -101.00  -75.00   1.0000   10.0000
omega____ theta____ kappa____ phi______ frames
    -      -29.5315  -77.0000 -120.0000 26

#__ type_ start__ end____ width___ exp.time_
  9 omega -103.00    1.00   1.0000   10.0000
omega____ theta____ kappa____ phi______ frames
    -      -29.5315  -38.0000 -150.0000 104

#__ type_ start__ end____ width___ exp.time_
 10 omega -102.00    0.00   1.0000   10.0000
omega____ theta____ kappa____ phi______ frames
    -      -29.5315  -77.0000  -30.0000 102

#__ type_ start__ end____ width___ exp.time_
 11 omega  -92.00  -41.00   1.0000   10.0000
omega____ theta____ kappa____ phi______ frames
    -      -29.5315  135.0000 -163.0000 51

#__ type_ start__ end____ width___ exp.time_
 12 omega  -88.00   -3.00   1.0000   10.0000
omega____ theta____ kappa____ phi______ frames
    -      -29.5315  135.0000   16.0000 85
;
_diffrn_measurement_device 'four-circle diffractometer'
_diffrn_measurement_device_type 'Xcalibur, Eos, Gemini ultra'
_diffrn_measurement_method '\w scans'
_diffrn_orient_matrix_UB_11 -0.0199427000
_diffrn_orient_matrix_UB_12 0.0015720000
_diffrn_orient_matrix_UB_13 0.0324427000
_diffrn_orient_matrix_UB_21 -0.0734033000
_diffrn_orient_matrix_UB_22 0.0062433000
_diffrn_orient_matrix_UB_23 -0.0087825000
_diffrn_orient_matrix_UB_31 -0.0141874000
_diffrn_orient_matrix_UB_32 -0.0345124000
_diffrn_orient_matrix_UB_33 -0.0000940000
_diffrn_radiation_monochromator graphite
_diffrn_radiation_probe x-ray
_diffrn_radiation_type MoK\a
_diffrn_radiation_wavelength 0.71073
_diffrn_reflns_av_R_equivalents 0.0662
_diffrn_reflns_av_unetI/netI 0.0432
_diffrn_reflns_Laue_measured_fraction_full 0.996
_diffrn_reflns_Laue_measured_fraction_max 0.962
_diffrn_reflns_limit_h_max 13
_diffrn_reflns_limit_h_min -13
_diffrn_reflns_limit_k_max 30
_diffrn_reflns_limit_k_min -28
_diffrn_reflns_limit_l_max 31
_diffrn_reflns_limit_l_min -31
_diffrn_reflns_number 86880
_diffrn_reflns_point_group_measured_fraction_full 0.997
_diffrn_reflns_point_group_measured_fraction_max 0.946
_diffrn_reflns_theta_full 26.000
_diffrn_reflns_theta_max 32.476
_diffrn_reflns_theta_min 3.529
_diffrn_source 'Enhance (Mo) X-ray Source'
_exptl_absorpt_coefficient_mu 7.109
_exptl_absorpt_correction_T_max 0.988
_exptl_absorpt_correction_T_min 0.951
_exptl_absorpt_correction_type gaussian
_exptl_absorpt_process_details
;
CrysAlisPro, Agilent Technologies,
Version 1.171.37.31 (release 14-01-2014 CrysAlis171 .NET)
(compiled Jan 14 2014,18:38:05)
Numerical absorption correction based on gaussian integration over
            a multifaceted crystal model
Empirical absorption correction using spherical harmonics,
 implemented in SCALE3 ABSPACK scaling algorithm.
;
_exptl_crystal_colour 'clear light yellow'
_exptl_crystal_density_diffrn 1.803
_exptl_crystal_description plate
_exptl_crystal_F_000 2080
_exptl_crystal_size_max 0.3217
_exptl_crystal_size_mid 0.2996
_exptl_crystal_size_min 0.0683
_refine_diff_density_max 1.371
_refine_diff_density_min -1.126
_refine_diff_density_rms 0.167
_refine_ls_abs_structure_details
;
 Flack x determined using 5093 quotients [(I+)-(I-)]/[(I+)+(I-)]
 (Parsons, Flack and Wagner, Acta Cryst. B69 (2013) 249-259).
;
_refine_ls_abs_structure_Flack -0.006(4)
_refine_ls_extinction_method none
_refine_ls_goodness_of_fit_ref 1.087
_refine_ls_hydrogen_treatment mixed
_refine_ls_matrix_type full
_refine_ls_number_parameters 421
_refine_ls_number_reflns 13359
_refine_ls_number_restraints 0
_refine_ls_restrained_S_all 1.087
_refine_ls_R_factor_all 0.0356
_refine_ls_R_factor_gt 0.0311
_refine_ls_shift/su_max 0.003
_refine_ls_shift/su_mean 0.000
_refine_ls_structure_factor_coef Fsqd
_refine_ls_weighting_details 'w=1/[\s^2^(Fo^2^)+(0.0218P)^2^+1.8038P] where P=(Fo^2^+2Fc^2^)/3'
_refine_ls_weighting_scheme calc
_refine_ls_wR_factor_gt 0.0626
_refine_ls_wR_factor_ref 0.0646
_reflns_Friedel_coverage 0.789
_reflns_Friedel_fraction_full 0.999
_reflns_Friedel_fraction_max 0.926
_reflns_number_gt 12467
_reflns_number_total 13359
_reflns_threshold_expression 'I > 2\s(I)'
_cod_data_source_file c9md00140a4.cif
_cod_data_source_block dmmxi059a_abs
_cod_depositor_comments 'Adding full bibliography for 7123460--7123461.cif.'
_cod_original_cell_volume 3908.44(12)
_cod_database_code 7123460
_shelx_shelxl_version_number 2018/1
_chemical_oxdiff_formula 'C16 H29 Cl2 N2 Ir'
_chemical_oxdiff_usercomment DMMIV116
_shelx_space_group_comment
;
The symmetry employed for this shelxl refinement is uniquely defined
by the following loop, which should always be used as a source of
symmetry information in preference to the above space-group names.
They are only intended as comments.
;
_reflns_odcompleteness_completeness 99.72
_reflns_odcompleteness_iscentric 1
_reflns_odcompleteness_theta 26.32
_olex2_refinement_description
;
1. Fixed Uiso
 At 1.2 times of:
  All C(H) groups, All C(H,H) groups, All N(H,H) groups
 At 1.5 times of:
  All C(H,H,H) groups, All O(H,H) groups
2.a Free rotating group:
 O1(H1C,H1D), O2(H2C,H2D)
2.b Ternary CH refined with riding coordinates:
 C11(H11), C12(H12), C27(H27), C28(H28)
2.c Secondary CH2 refined with riding coordinates:
 N2(H2A,H2B), C13(H13A,H13B), C14(H14A,H14B), C15(H15A,H15B), C16(H16A,H16B),
 N3(H3A,H3B), N4(H4A,H4B), C29(H29A,H29B), C30(H30A,H30B), C31(H31A,H31B),
 C32(H32A,H32B)
2.d Idealised Me refined as rotating group:
 C6(H6A,H6B,H6C), C7(H7A,H7B,H7C), C8(H8A,H8B,H8C), C9(H9A,H9B,H9C), C10(H10A,
 H10B,H10C), C22(H22A,H22B,H22C), C23(H23A,H23B,H23C), C24(H24A,H24B,H24C),
 C25(H25A,H25B,H25C), C26(H26A,H26B,H26C)
;
_olex2_submission_special_instructions 'No special instructions were received'

loop_
_space_group_symop_operation_xyz
'x, y, z'
'-x+1/2, -y, z+1/2'
'x+1/2, -y+1/2, -z'
'-x, y+1/2, -z+1/2'

loop_
_atom_site_label
_atom_site_type_symbol
_atom_site_fract_x
_atom_site_fract_y
_atom_site_fract_z
_atom_site_U_iso_or_equiv
_atom_site_adp_type
_atom_site_occupancy
_atom_site_site_symmetry_order
_atom_site_calc_flag
_atom_site_refinement_flags_posn
Ir1 Ir 0.74892(2) 0.63068(2) 0.62069(2) 0.00953(4) Uani 1 1 d .
Cl1 Cl 0.68730(14) 0.51314(6) 0.62250(7) 0.0166(2) Uani 1 1 d .
N1 N 0.9260(5) 0.6050(2) 0.5599(2) 0.0109(9) Uani 1 1 d .
H1A H 0.964(6) 0.565(3) 0.568(3) 0.007(15) Uiso 1 1 d .
H1B H 0.990(7) 0.629(3) 0.568(3) 0.017(17) Uiso 1 1 d .
N2 N 0.6457(4) 0.6329(2) 0.53074(19) 0.0106(8) Uani 1 1 d .
H2A H 0.553211 0.616984 0.534269 0.013 Uiso 1 1 calc R
H2B H 0.640573 0.675371 0.516660 0.013 Uiso 1 1 calc R
C1 C 0.7827(6) 0.7300(2) 0.6541(2) 0.0146(10) Uani 1 1 d .
C2 C 0.6309(6) 0.7115(3) 0.6635(3) 0.0138(10) Uani 1 1 d .
C3 C 0.6246(6) 0.6553(3) 0.7037(3) 0.0164(11) Uani 1 1 d .
C4 C 0.7741(6) 0.6388(3) 0.7227(2) 0.0154(10) Uani 1 1 d .
C5 C 0.8699(6) 0.6848(3) 0.6920(3) 0.0149(11) Uani 1 1 d .
C6 C 0.8404(6) 0.7898(3) 0.6202(3) 0.0196(11) Uani 1 1 d .
H6A H 0.775792 0.800846 0.584724 0.029 Uiso 1 1 calc GR
H6B H 0.938539 0.780500 0.604050 0.029 Uiso 1 1 calc GR
H6C H 0.844609 0.827269 0.649669 0.029 Uiso 1 1 calc GR
C7 C 0.5040(6) 0.7446(3) 0.6320(3) 0.0207(13) Uani 1 1 d .
H7A H 0.462634 0.777821 0.660669 0.031 Uiso 1 1 calc GR
H7B H 0.429569 0.711442 0.621869 0.031 Uiso 1 1 calc GR
H7C H 0.536826 0.766141 0.592934 0.031 Uiso 1 1 calc GR
C8 C 0.4881(6) 0.6204(3) 0.7261(3) 0.0262(13) Uani 1 1 d .
H8A H 0.510734 0.574017 0.735338 0.039 Uiso 1 1 calc GR
H8B H 0.413592 0.622614 0.692848 0.039 Uiso 1 1 calc GR
H8C H 0.451604 0.642031 0.764496 0.039 Uiso 1 1 calc GR
C9 C 0.8175(7) 0.5832(3) 0.7653(3) 0.0249(13) Uani 1 1 d .
H9A H 0.748540 0.546448 0.760294 0.037 Uiso 1 1 calc GR
H9B H 0.816488 0.598343 0.809398 0.037 Uiso 1 1 calc GR
H9C H 0.915833 0.568157 0.754136 0.037 Uiso 1 1 calc GR
C10 C 1.0317(6) 0.6865(3) 0.6981(3) 0.0211(13) Uani 1 1 d .
H10A H 1.075017 0.697493 0.656928 0.032 Uiso 1 1 calc GR
H10B H 1.066942 0.643029 0.711879 0.032 Uiso 1 1 calc GR
H10C H 1.059580 0.720035 0.729323 0.032 Uiso 1 1 calc GR
C11 C 0.7286(6) 0.5921(2) 0.4845(2) 0.0106(9) Uani 1 1 d .
H11 H 0.716412 0.544630 0.496700 0.013 Uiso 1 1 calc R
C12 C 0.8875(6) 0.6093(3) 0.4914(2) 0.0121(10) Uani 1 1 d .
H12 H 0.901720 0.656096 0.477143 0.014 Uiso 1 1 calc R
C13 C 0.9823(6) 0.5647(3) 0.4504(3) 0.0150(11) Uani 1 1 d .
H13A H 0.977896 0.518911 0.466898 0.018 Uiso 1 1 calc R
H13B H 1.084848 0.579817 0.452766 0.018 Uiso 1 1 calc R
C14 C 0.9324(6) 0.5653(3) 0.3813(3) 0.0193(11) Uani 1 1 d .
H14A H 0.955529 0.608808 0.362300 0.023 Uiso 1 1 calc R
H14B H 0.986925 0.531039 0.357480 0.023 Uiso 1 1 calc R
C15 C 0.7691(6) 0.5521(2) 0.3749(2) 0.0177(10) Uani 1 1 d .
H15A H 0.748197 0.505909 0.387602 0.021 Uiso 1 1 calc R
H15B H 0.739990 0.557398 0.330025 0.021 Uiso 1 1 calc R
C16 C 0.6788(6) 0.5996(3) 0.4163(2) 0.0136(10) Uani 1 1 d .
H16A H 0.693207 0.645768 0.401944 0.016 Uiso 1 1 calc R
H16B H 0.573767 0.588732 0.412715 0.016 Uiso 1 1 calc R
Ir2 Ir 0.23205(2) 0.37407(2) 0.61619(2) 0.00941(4) Uani 1 1 d .
Cl3 Cl 0.14431(14) 0.48771(6) 0.61375(7) 0.0169(2) Uani 1 1 d .
N3 N 0.4066(5) 0.4101(2) 0.5585(2) 0.0110(9) Uani 1 1 d .
H3A H 0.450541 0.445020 0.578021 0.013 Uiso 1 1 calc R
H3B H 0.474289 0.377740 0.552985 0.013 Uiso 1 1 calc R
N4 N 0.1448(5) 0.3596(2) 0.5236(2) 0.0107(8) Uani 1 1 d .
H4A H 0.116253 0.316649 0.519454 0.013 Uiso 1 1 calc R
H4B H 0.064513 0.385554 0.518753 0.013 Uiso 1 1 calc R
C17 C 0.3579(6) 0.3276(3) 0.6906(3) 0.0140(11) Uani 1 1 d .
C18 C 0.2527(6) 0.3717(3) 0.7183(2) 0.0160(10) Uani 1 1 d .
C19 C 0.1072(6) 0.3487(3) 0.6996(3) 0.0145(11) Uani 1 1 d .
C20 C 0.1251(6) 0.2912(3) 0.6610(3) 0.0138(10) Uani 1 1 d .
C21 C 0.2808(6) 0.2781(2) 0.6542(2) 0.0129(10) Uani 1 1 d .
C22 C 0.5203(6) 0.3322(3) 0.6971(3) 0.0215(13) Uani 1 1 d .
H22A H 0.547984 0.378112 0.706149 0.032 Uiso 1 1 calc GR
H22B H 0.566535 0.317898 0.657545 0.032 Uiso 1 1 calc GR
H22C H 0.552731 0.303650 0.731908 0.032 Uiso 1 1 calc GR
C23 C 0.2827(7) 0.4311(3) 0.7586(3) 0.0216(12) Uani 1 1 d .
H23A H 0.381679 0.447210 0.750154 0.032 Uiso 1 1 calc GR
H23B H 0.274049 0.419007 0.803411 0.032 Uiso 1 1 calc GR
H23C H 0.212131 0.466016 0.748619 0.032 Uiso 1 1 calc GR
C24 C -0.0342(6) 0.3792(3) 0.7196(3) 0.0228(12) Uani 1 1 d .
H24A H -0.024002 0.427508 0.720506 0.034 Uiso 1 1 calc GR
H24B H -0.060422 0.363241 0.761910 0.034 Uiso 1 1 calc GR
H24C H -0.110843 0.366971 0.689388 0.034 Uiso 1 1 calc GR
C25 C 0.0066(6) 0.2513(3) 0.6313(3) 0.0211(13) Uani 1 1 d .
H25A H 0.042241 0.231808 0.591671 0.032 Uiso 1 1 calc GR
H25B H -0.077211 0.279911 0.622286 0.032 Uiso 1 1 calc GR
H25C H -0.023126 0.215942 0.660334 0.032 Uiso 1 1 calc GR
C26 C 0.3476(6) 0.2195(2) 0.6220(3) 0.0170(11) Uani 1 1 d .
H26A H 0.440314 0.232460 0.602473 0.025 Uiso 1 1 calc GR
H26B H 0.281123 0.203063 0.589176 0.025 Uiso 1 1 calc GR
H26C H 0.365213 0.184447 0.653204 0.025 Uiso 1 1 calc GR
C27 C 0.3485(6) 0.4311(2) 0.4965(2) 0.0100(9) Uani 1 1 d .
H27 H 0.286302 0.471197 0.503075 0.012 Uiso 1 1 calc R
C28 C 0.2521(5) 0.3756(2) 0.4727(2) 0.0115(9) Uani 1 1 d .
H28 H 0.314402 0.335734 0.465103 0.014 Uiso 1 1 calc R
C29 C 0.1772(6) 0.3945(3) 0.4102(3) 0.0158(11) Uani 1 1 d .
H29A H 0.106462 0.430548 0.418042 0.019 Uiso 1 1 calc R
H29B H 0.122858 0.355822 0.393648 0.019 Uiso 1 1 calc R
C30 C 0.2903(6) 0.4173(3) 0.3605(2) 0.0159(11) Uani 1 1 d .
H30A H 0.349872 0.378859 0.347132 0.019 Uiso 1 1 calc R
H30B H 0.238594 0.434376 0.322725 0.019 Uiso 1 1 calc R
C31 C 0.3910(5) 0.4715(2) 0.3869(3) 0.0137(10) Uani 1 1 d .
H31A H 0.465774 0.482853 0.354836 0.016 Uiso 1 1 calc R
H31B H 0.333212 0.511776 0.395881 0.016 Uiso 1 1 calc R
C32 C 0.4661(6) 0.4481(3) 0.4477(3) 0.0137(11) Uani 1 1 d .
H32A H 0.526673 0.408617 0.438867 0.016 Uiso 1 1 calc R
H32B H 0.530239 0.483454 0.464402 0.016 Uiso 1 1 calc R
Cl2 Cl 0.16539(14) 0.72120(6) 0.53634(7) 0.0157(3) Uani 1 1 d .
Cl4 Cl 0.64418(15) 0.29314(6) 0.53124(7) 0.0166(3) Uani 1 1 d .
O1 O 0.3475(5) 0.5928(2) 0.5351(3) 0.0302(11) Uani 1 1 d .
H1C H 0.320790 0.577750 0.570895 0.045 Uiso 1 1 d G
H1D H 0.302505 0.628681 0.527477 0.045 Uiso 1 1 d G
O2 O 0.8515(5) 0.4156(2) 0.5180(2) 0.0236(9) Uani 1 1 d .
H2C H 0.824027 0.436783 0.550785 0.035 Uiso 1 1 d G
H2D H 0.794137 0.383382 0.511463 0.035 Uiso 1 1 d G

loop_
_atom_site_aniso_label
_atom_site_aniso_U_11
_atom_site_aniso_U_22
_atom_site_aniso_U_33
_atom_site_aniso_U_23
_atom_site_aniso_U_13
_atom_site_aniso_U_12
Ir1 0.01150(8) 0.00761(8) 0.00948(8) 0.00074(7) 0.00044(7) 0.00016(7)
Cl1 0.0204(6) 0.0096(5) 0.0197(6) 0.0016(5) 0.0011(5) -0.0021(4)
N1 0.013(2) 0.009(2) 0.011(2) -0.0010(17) -0.0014(16) -0.0006(17)
N2 0.0136(18) 0.009(2) 0.0088(19) -0.0004(17) 0.0026(15) 0.0000(18)
C1 0.020(3) 0.013(2) 0.012(2) -0.0030(19) -0.003(2) 0.000(2)
C2 0.019(3) 0.011(2) 0.011(3) -0.002(2) 0.000(2) 0.002(2)
C3 0.018(3) 0.015(3) 0.017(3) -0.005(2) 0.004(2) -0.001(2)
C4 0.020(2) 0.016(2) 0.011(2) -0.0022(18) -0.0029(19) 0.003(2)
C5 0.022(3) 0.012(3) 0.010(3) -0.001(2) -0.001(2) 0.000(2)
C6 0.029(3) 0.015(2) 0.015(3) 0.001(2) -0.003(3) -0.005(2)
C7 0.023(3) 0.024(3) 0.016(3) -0.001(2) 0.002(2) 0.009(2)
C8 0.024(3) 0.029(3) 0.025(3) 0.000(3) 0.009(2) -0.004(3)
C9 0.032(3) 0.028(3) 0.015(3) 0.008(2) -0.001(3) 0.005(3)
C10 0.016(3) 0.032(3) 0.015(3) -0.001(2) -0.004(2) -0.002(2)
C11 0.015(2) 0.0066(19) 0.010(2) -0.0015(16) 0.0038(19) -0.0006(19)
C12 0.014(2) 0.012(2) 0.011(2) -0.0024(19) 0.0009(18) -0.0017(18)
C13 0.015(3) 0.015(3) 0.015(3) -0.004(2) 0.002(2) 0.000(2)
C14 0.026(3) 0.014(2) 0.018(3) -0.003(2) 0.010(3) 0.000(2)
C15 0.028(3) 0.016(2) 0.009(2) -0.0045(19) 0.000(2) 0.000(2)
C16 0.019(3) 0.013(2) 0.009(2) 0.0001(19) -0.0027(19) 0.001(2)
Ir2 0.01082(7) 0.00787(8) 0.00954(8) -0.00024(7) 0.00016(7) 0.00016(7)
Cl3 0.0201(6) 0.0101(5) 0.0204(7) -0.0007(5) 0.0007(6) 0.0045(4)
N3 0.016(2) 0.0071(19) 0.009(2) 0.0005(16) -0.0014(16) -0.0024(16)
N4 0.0136(19) 0.0086(19) 0.010(2) 0.0011(16) -0.0007(16) -0.0014(16)
C17 0.016(3) 0.014(3) 0.012(3) 0.002(2) 0.001(2) 0.001(2)
C18 0.022(2) 0.019(2) 0.008(2) 0.0015(18) -0.0013(18) 0.001(3)
C19 0.015(2) 0.015(3) 0.013(3) 0.005(2) 0.004(2) -0.001(2)
C20 0.018(3) 0.014(3) 0.010(3) 0.003(2) 0.001(2) -0.001(2)
C21 0.018(2) 0.011(2) 0.009(2) 0.0029(18) 0.002(2) 0.001(2)
C22 0.017(3) 0.029(3) 0.018(3) 0.001(3) -0.003(2) 0.002(2)
C23 0.029(3) 0.024(3) 0.012(2) -0.008(2) 0.002(2) -0.004(2)
C24 0.022(3) 0.025(3) 0.021(3) -0.002(3) 0.008(2) 0.002(3)
C25 0.024(3) 0.021(3) 0.018(3) -0.004(2) 0.002(3) -0.009(2)
C26 0.021(2) 0.011(2) 0.019(3) 0.001(2) 0.001(2) 0.0039(19)
C27 0.009(2) 0.010(2) 0.010(2) -0.0002(18) -0.0005(17) -0.0029(18)
C28 0.012(2) 0.010(2) 0.013(2) -0.0022(17) -0.0002(17) 0.000(2)
C29 0.017(2) 0.014(2) 0.016(3) 0.000(2) -0.002(2) -0.004(2)
C30 0.026(3) 0.012(2) 0.009(2) 0.0002(18) -0.003(2) 0.000(2)
C31 0.016(2) 0.014(2) 0.011(2) -0.001(2) 0.002(2) -0.0035(18)
C32 0.013(2) 0.013(2) 0.015(3) 0.001(2) -0.0015(19) -0.003(2)
Cl2 0.0169(6) 0.0122(6) 0.0181(7) 0.0013(5) 0.0006(5) -0.0013(5)
Cl4 0.0192(6) 0.0120(6) 0.0187(7) -0.0024(5) 0.0034(5) 0.0006(5)
O1 0.017(2) 0.017(2) 0.057(3) 0.003(2) 0.002(2) 0.0023(18)
O2 0.018(2) 0.017(2) 0.036(3) -0.0042(19) 0.0030(19) -0.0015(17)

loop_
_atom_type_symbol
_atom_type_description
_atom_type_scat_dispersion_real
_atom_type_scat_dispersion_imag
_atom_type_scat_source
C C 0.0033 0.0016 'International Tables Vol C Tables 4.2.6.8 and 6.1.1.4'
H H 0.0000 0.0000 'International Tables Vol C Tables 4.2.6.8 and 6.1.1.4'
N N 0.0061 0.0033 'International Tables Vol C Tables 4.2.6.8 and 6.1.1.4'
Cl Cl 0.1484 0.1585 'International Tables Vol C Tables 4.2.6.8 and 6.1.1.4'
Ir Ir -1.4442 7.9887 'International Tables Vol C Tables 4.2.6.8 and 6.1.1.4'
O O 0.0106 0.0060 'International Tables Vol C Tables 4.2.6.8 and 6.1.1.4'

loop_
_exptl_crystal_face_index_h
_exptl_crystal_face_index_k
_exptl_crystal_face_index_l
_exptl_crystal_face_perp_dist
_exptl_oxdiff_crystal_face_indexfrac_h
_exptl_oxdiff_crystal_face_indexfrac_k
_exptl_oxdiff_crystal_face_indexfrac_l
_exptl_oxdiff_crystal_face_x
_exptl_oxdiff_crystal_face_y
_exptl_oxdiff_crystal_face_z
0 -28 -2 0.1556 0.2677 -28.4407 -1.5285 -0.0996 -0.1838 0.9779
10 -17 -7 0.1605 9.9240 -17.1398 -6.5372 -0.4369 -0.7781 0.4514
11 12 -6 0.1482 11.3842 12.2095 -5.9588 -0.4012 -0.7071 -0.5823
4 27 -1 0.1588 3.8817 27.1537 -0.9207 -0.0646 -0.1073 -0.9921
-7 24 5 0.1820 -6.8017 23.7319 5.0596 0.3371 0.6030 -0.7230
-12 -4 7 0.1545 -12.4457 -3.7606 6.9777 0.4687 0.8288 0.3057
-2 2 -29 0.0377 -1.7387 1.7797 -29.4240 -0.9171 0.3972 -0.0340
-2 2 -29 0.0886 -1.7546 1.6000 -29.4304 -0.9173 0.3973 -0.0276
9 -20 -1 0.1991 9.0170 -20.3801 -1.0684 -0.2465 -0.7797 0.5755
1 -28 0 0.1686 0.5373 -28.4561 -0.4490 -0.0700 -0.2132 0.9745
-13 -2 1 0.1193 -12.8687 -2.4140 1.0791 0.2879 0.9201 0.2658
-7 23 1 0.1507 -7.3650 23.3880 0.9680 0.2150 0.6781 -0.7028
2 28 0 0.1639 2.2350 28.0540 0.2035 0.0061 0.0093 -0.9999
5 26 0 0.1630 5.2302 26.0468 -0.0840 -0.0661 -0.2206 -0.9731
11 13 -1 0.1925 11.4741 13.0841 -0.8075 -0.2345 -0.7535 -0.6143
13 -6 -1 0.2131 12.6117 -6.1185 -1.1776 -0.2993 -0.9536 0.0323
-2 4 -29 0.0346 -1.5704 3.7301 -29.2734 -0.9125 0.3957 -0.1037
3 28 4 0.1468 2.5317 27.7130 3.6618 0.1119 -0.0450 -0.9927
2 -1 29 0.0262 1.8009 -1.0795 29.4417 0.9176 -0.3975 0.0089

loop_
_geom_angle_atom_site_label_1
_geom_angle_atom_site_label_2
_geom_angle_atom_site_label_3
_geom_angle
N1 Ir1 Cl1 87.08(13)
N1 Ir1 C1 108.3(2)
N1 Ir1 C2 144.8(2)
N1 Ir1 C3 161.9(2)
N1 Ir1 C4 122.24(19)
N1 Ir1 C5 98.7(2)
N2 Ir1 Cl1 86.05(12)
N2 Ir1 N1 78.85(16)
N2 Ir1 C1 109.76(18)
N2 Ir1 C2 97.76(18)
N2 Ir1 C3 119.2(2)
N2 Ir1 C4 158.91(18)
N2 Ir1 C5 147.11(19)
C1 Ir1 Cl1 159.47(15)
C1 Ir1 C2 39.5(2)
C1 Ir1 C4 65.8(2)
C1 Ir1 C5 39.4(2)
C2 Ir1 Cl1 127.88(15)
C2 Ir1 C4 65.2(2)
C2 Ir1 C5 65.4(2)
C3 Ir1 Cl1 95.14(16)
C3 Ir1 C1 66.0(2)
C3 Ir1 C2 38.5(2)
C3 Ir1 C4 39.7(2)
C3 Ir1 C5 65.7(2)
C4 Ir1 Cl1 94.73(15)
C5 Ir1 Cl1 126.77(15)
C5 Ir1 C4 38.6(2)
Ir1 N1 H1A 114(4)
Ir1 N1 H1B 107(5)
H1A N1 H1B 103(6)
C12 N1 Ir1 112.9(3)
C12 N1 H1A 109(4)
C12 N1 H1B 110(5)
Ir1 N2 H2A 109.6
Ir1 N2 H2B 109.6
H2A N2 H2B 108.1
C11 N2 Ir1 110.4(3)
C11 N2 H2A 109.6
C11 N2 H2B 109.6
C2 C1 Ir1 70.6(3)
C2 C1 C6 127.5(5)
C5 C1 Ir1 70.9(3)
C5 C1 C2 106.8(5)
C5 C1 C6 125.1(5)
C6 C1 Ir1 130.3(4)
C1 C2 Ir1 69.9(3)
C1 C2 C7 124.7(5)
C3 C2 Ir1 70.4(3)
C3 C2 C1 109.0(5)
C3 C2 C7 126.2(5)
C7 C2 Ir1 122.8(4)
C2 C3 Ir1 71.1(3)
C2 C3 C4 107.9(5)
C2 C3 C8 126.4(5)
C4 C3 Ir1 71.0(3)
C4 C3 C8 125.7(5)
C8 C3 Ir1 125.8(4)
C3 C4 Ir1 69.3(3)
C3 C4 C9 125.8(5)
C5 C4 Ir1 70.5(3)
C5 C4 C3 107.6(5)
C5 C4 C9 126.6(5)
C9 C4 Ir1 124.6(4)
C1 C5 Ir1 69.7(3)
C1 C5 C10 125.5(5)
C4 C5 Ir1 70.9(3)
C4 C5 C1 108.6(5)
C4 C5 C10 125.9(5)
C10 C5 Ir1 125.5(4)
C1 C6 H6A 109.5
C1 C6 H6B 109.5
C1 C6 H6C 109.5
H6A C6 H6B 109.5
H6A C6 H6C 109.5
H6B C6 H6C 109.5
C2 C7 H7A 109.5
C2 C7 H7B 109.5
C2 C7 H7C 109.5
H7A C7 H7B 109.5
H7A C7 H7C 109.5
H7B C7 H7C 109.5
C3 C8 H8A 109.5
C3 C8 H8B 109.5
C3 C8 H8C 109.5
H8A C8 H8B 109.5
H8A C8 H8C 109.5
H8B C8 H8C 109.5
C4 C9 H9A 109.5
C4 C9 H9B 109.5
C4 C9 H9C 109.5
H9A C9 H9B 109.5
H9A C9 H9C 109.5
H9B C9 H9C 109.5
C5 C10 H10A 109.5
C5 C10 H10B 109.5
C5 C10 H10C 109.5
H10A C10 H10B 109.5
H10A C10 H10C 109.5
H10B C10 H10C 109.5
N2 C11 H11 107.8
N2 C11 C12 107.7(4)
N2 C11 C16 114.5(4)
C12 C11 H11 107.8
C12 C11 C16 111.1(4)
C16 C11 H11 107.8
N1 C12 C11 108.0(4)
N1 C12 H12 108.4
N1 C12 C13 112.5(4)
C11 C12 H12 108.4
C11 C12 C13 111.2(4)
C13 C12 H12 108.4
C12 C13 H13A 109.3
C12 C13 H13B 109.3
C12 C13 C14 111.6(5)
H13A C13 H13B 108.0
C14 C13 H13A 109.3
C14 C13 H13B 109.3
C13 C14 H14A 109.2
C13 C14 H14B 109.2
H14A C14 H14B 107.9
C15 C14 C13 112.1(5)
C15 C14 H14A 109.2
C15 C14 H14B 109.2
C14 C15 H15A 109.3
C14 C15 H15B 109.3
C14 C15 C16 111.7(4)
H15A C15 H15B 107.9
C16 C15 H15A 109.3
C16 C15 H15B 109.3
C11 C16 C15 108.3(4)
C11 C16 H16A 110.0
C11 C16 H16B 110.0
C15 C16 H16A 110.0
C15 C16 H16B 110.0
H16A C16 H16B 108.4
N3 Ir2 Cl3 85.04(12)
N3 Ir2 C17 99.32(19)
N3 Ir2 C18 120.59(18)
N3 Ir2 C19 160.17(19)
N3 Ir2 C20 148.62(19)
N3 Ir2 C21 111.40(18)
N4 Ir2 Cl3 89.22(12)
N4 Ir2 N3 78.81(16)
N4 Ir2 C17 143.72(18)
N4 Ir2 C18 160.52(18)
N4 Ir2 C19 121.0(2)
N4 Ir2 C20 97.17(19)
N4 Ir2 C21 107.22(18)
C17 Ir2 Cl3 126.94(15)
C17 Ir2 C18 38.81(19)
C18 Ir2 Cl3 94.04(14)
C19 Ir2 Cl3 93.79(15)
C19 Ir2 C17 65.7(2)
C19 Ir2 C18 39.7(2)
C20 Ir2 Cl3 126.23(15)
C20 Ir2 C17 65.6(2)
C20 Ir2 C18 65.6(2)
C20 Ir2 C19 38.6(2)
C21 Ir2 Cl3 158.40(14)
C21 Ir2 C17 39.3(2)
C21 Ir2 C18 65.82(19)
C21 Ir2 C19 65.9(2)
C21 Ir2 C20 39.6(2)
Ir2 N3 H3A 109.8
Ir2 N3 H3B 109.8
H3A N3 H3B 108.2
C27 N3 Ir2 109.5(3)
C27 N3 H3A 109.8
C27 N3 H3B 109.8
Ir2 N4 H4A 109.1
Ir2 N4 H4B 109.1
H4A N4 H4B 107.8
C28 N4 Ir2 112.5(3)
C28 N4 H4A 109.1
C28 N4 H4B 109.1
C18 C17 Ir2 70.6(3)
C18 C17 C21 108.5(5)
C18 C17 C22 126.3(5)
C21 C17 Ir2 69.8(3)
C21 C17 C22 125.2(5)
C22 C17 Ir2 124.7(4)
C17 C18 Ir2 70.6(3)
C17 C18 C19 107.7(5)
C17 C18 C23 127.2(5)
C19 C18 Ir2 70.1(3)
C19 C18 C23 125.1(5)
C23 C18 Ir2 124.4(4)
C18 C19 Ir2 70.3(3)
C18 C19 C24 125.5(5)
C20 C19 Ir2 70.6(3)
C20 C19 C18 107.9(5)
C20 C19 C24 126.6(5)
C24 C19 Ir2 126.2(4)
C19 C20 Ir2 70.8(3)
C19 C20 C21 108.5(5)
C19 C20 C25 126.6(5)
C21 C20 Ir2 69.7(3)
C21 C20 C25 124.9(5)
C25 C20 Ir2 124.4(4)
C17 C21 Ir2 71.0(3)
C17 C21 C20 107.4(5)
C17 C21 C26 126.1(5)
C20 C21 Ir2 70.6(3)
C20 C21 C26 126.2(5)
C26 C21 Ir2 129.1(4)
C17 C22 H22A 109.5
C17 C22 H22B 109.5
C17 C22 H22C 109.5
H22A C22 H22B 109.5
H22A C22 H22C 109.5
H22B C22 H22C 109.5
C18 C23 H23A 109.5
C18 C23 H23B 109.5
C18 C23 H23C 109.5
H23A C23 H23B 109.5
H23A C23 H23C 109.5
H23B C23 H23C 109.5
C19 C24 H24A 109.5
C19 C24 H24B 109.5
C19 C24 H24C 109.5
H24A C24 H24B 109.5
H24A C24 H24C 109.5
H24B C24 H24C 109.5
C20 C25 H25A 109.5
C20 C25 H25B 109.5
C20 C25 H25C 109.5
H25A C25 H25B 109.5
H25A C25 H25C 109.5
H25B C25 H25C 109.5
C21 C26 H26A 109.5
C21 C26 H26B 109.5
C21 C26 H26C 109.5
H26A C26 H26B 109.5
H26A C26 H26C 109.5
H26B C26 H26C 109.5
N3 C27 H27 108.3
N3 C27 C28 106.9(4)
N3 C27 C32 114.0(4)
C28 C27 H27 108.3
C28 C27 C32 110.8(4)
C32 C27 H27 108.3
N4 C28 C27 107.9(4)
N4 C28 H28 108.5
N4 C28 C29 112.2(4)
C27 C28 H28 108.5
C27 C28 C29 111.2(4)
C29 C28 H28 108.5
C28 C29 H29A 109.5
C28 C29 H29B 109.5
C28 C29 C30 110.9(4)
H29A C29 H29B 108.0
C30 C29 H29A 109.5
C30 C29 H29B 109.5
C29 C30 H30A 109.3
C29 C30 H30B 109.3
H30A C30 H30B 107.9
C31 C30 C29 111.7(4)
C31 C30 H30A 109.3
C31 C30 H30B 109.3
C30 C31 H31A 109.5
C30 C31 H31B 109.5
H31A C31 H31B 108.1
C32 C31 C30 110.7(4)
C32 C31 H31A 109.5
C32 C31 H31B 109.5
C27 C32 C31 108.4(4)
C27 C32 H32A 110.0
C27 C32 H32B 110.0
C31 C32 H32A 110.0
C31 C32 H32B 110.0
H32A C32 H32B 108.4
H1C O1 H1D 109.5
H2C O2 H2D 109.5

loop_
_geom_bond_atom_site_label_1
_geom_bond_atom_site_label_2
_geom_bond_distance
Ir1 Cl1 2.4415(12)
Ir1 N1 2.132(5)
Ir1 N2 2.121(4)
Ir1 C1 2.149(5)
Ir1 C2 2.157(5)
Ir1 C3 2.149(6)
Ir1 C4 2.171(5)
Ir1 C5 2.166(6)
N1 H1A 0.89(6)
N1 H1B 0.78(6)
N1 C12 1.492(7)
N2 H2A 0.9100
N2 H2B 0.9100
N2 C11 1.486(6)
C1 C2 1.455(8)
C1 C5 1.454(7)
C1 C6 1.501(7)
C2 C3 1.420(8)
C2 C7 1.496(8)
C3 C4 1.466(8)
C3 C8 1.511(8)
C4 C5 1.433(8)
C4 C9 1.493(7)
C5 C10 1.489(8)
C6 H6A 0.9800
C6 H6B 0.9800
C6 H6C 0.9800
C7 H7A 0.9800
C7 H7B 0.9800
C7 H7C 0.9800
C8 H8A 0.9800
C8 H8B 0.9800
C8 H8C 0.9800
C9 H9A 0.9800
C9 H9B 0.9800
C9 H9C 0.9800
C10 H10A 0.9800
C10 H10B 0.9800
C10 H10C 0.9800
C11 H11 1.0000
C11 C12 1.505(7)
C11 C16 1.518(7)
C12 H12 1.0000
C12 C13 1.521(7)
C13 H13A 0.9900
C13 H13B 0.9900
C13 C14 1.527(8)
C14 H14A 0.9900
C14 H14B 0.9900
C14 C15 1.526(8)
C15 H15A 0.9900
C15 H15B 0.9900
C15 C16 1.538(7)
C16 H16A 0.9900
C16 H16B 0.9900
Ir2 Cl3 2.4335(12)
Ir2 N3 2.138(4)
Ir2 N4 2.131(4)
Ir2 C17 2.163(5)
Ir2 C18 2.163(5)
Ir2 C19 2.161(5)
Ir2 C20 2.158(5)
Ir2 C21 2.146(5)
N3 H3A 0.9100
N3 H3B 0.9100
N3 C27 1.476(6)
N4 H4A 0.9100
N4 H4B 0.9100
N4 C28 1.492(6)
C17 C18 1.437(7)
C17 C21 1.448(7)
C17 C22 1.498(8)
C18 C19 1.467(7)
C18 C23 1.496(7)
C19 C20 1.427(8)
C19 C24 1.497(8)
C20 C21 1.459(7)
C20 C25 1.492(8)
C21 C26 1.496(7)
C22 H22A 0.9800
C22 H22B 0.9800
C22 H22C 0.9800
C23 H23A 0.9800
C23 H23B 0.9800
C23 H23C 0.9800
C24 H24A 0.9800
C24 H24B 0.9800
C24 H24C 0.9800
C25 H25A 0.9800
C25 H25B 0.9800
C25 H25C 0.9800
C26 H26A 0.9800
C26 H26B 0.9800
C26 H26C 0.9800
C27 H27 1.0000
C27 C28 1.513(6)
C27 C32 1.529(7)
C28 H28 1.0000
C28 C29 1.535(7)
C29 H29A 0.9900
C29 H29B 0.9900
C29 C30 1.545(7)
C30 H30A 0.9900
C30 H30B 0.9900
C30 C31 1.537(7)
C31 H31A 0.9900
C31 H31B 0.9900
C31 C32 1.531(7)
C32 H32A 0.9900
C32 H32B 0.9900
O1 H1C 0.8491
O1 H1D 0.8503
O2 H2C 0.8515
O2 H2D 0.8486

loop_
_geom_hbond_atom_site_label_D
_geom_hbond_atom_site_label_H
_geom_hbond_atom_site_label_A
_geom_hbond_distance_DH
_geom_hbond_distance_HA
_geom_hbond_distance_DA
_geom_hbond_angle_DHA
_geom_hbond_site_symmetry_A
_geom_hbond_publ_flag
N2 H2A O1 0.91 1.95 2.854(6) 172.6 . yes
N4 H4B O2 0.91 2.05 2.920(6) 160.9 1_455 yes
O1 H1D Cl2 0.85 2.26 3.086(4) 163.7 . yes
O2 H2D Cl4 0.85 2.32 3.133(4) 160.2 . yes

loop_
_geom_torsion_atom_site_label_1
_geom_torsion_atom_site_label_2
_geom_torsion_atom_site_label_3
_geom_torsion_atom_site_label_4
_geom_torsion
Ir1 N1 C12 C11 -32.0(5)
Ir1 N1 C12 C13 -155.0(3)
Ir1 N2 C11 C12 -46.1(4)
Ir1 N2 C11 C16 -170.2(3)
Ir1 C1 C2 C3 59.8(4)
Ir1 C1 C2 C7 -116.7(5)
Ir1 C1 C5 C4 -60.5(4)
Ir1 C1 C5 C10 119.8(6)
Ir1 C2 C3 C4 61.8(4)
Ir1 C2 C3 C8 -121.1(6)
Ir1 C3 C4 C5 60.4(4)
Ir1 C3 C4 C9 -118.5(5)
Ir1 C4 C5 C1 59.7(4)
Ir1 C4 C5 C10 -120.6(6)
N1 C12 C13 C14 175.0(4)
N2 C11 C12 N1 50.4(5)
N2 C11 C12 C13 174.2(4)
N2 C11 C16 C15 -177.2(4)
C1 C2 C3 Ir1 -59.5(4)
C1 C2 C3 C4 2.3(6)
C1 C2 C3 C8 179.4(5)
C2 C1 C5 Ir1 61.8(4)
C2 C1 C5 C4 1.4(6)
C2 C1 C5 C10 -178.4(5)
C2 C3 C4 Ir1 -61.9(4)
C2 C3 C4 C5 -1.4(6)
C2 C3 C4 C9 179.7(5)
C3 C4 C5 Ir1 -59.7(4)
C3 C4 C5 C1 0.0(6)
C3 C4 C5 C10 179.8(5)
C5 C1 C2 Ir1 -62.1(4)
C5 C1 C2 C3 -2.3(6)
C5 C1 C2 C7 -178.8(5)
C6 C1 C2 Ir1 126.5(5)
C6 C1 C2 C3 -173.7(5)
C6 C1 C2 C7 9.8(9)
C6 C1 C5 Ir1 -126.5(5)
C6 C1 C5 C4 173.1(5)
C6 C1 C5 C10 -6.7(9)
C7 C2 C3 Ir1 116.9(6)
C7 C2 C3 C4 178.7(5)
C7 C2 C3 C8 -4.2(9)
C8 C3 C4 Ir1 121.0(6)
C8 C3 C4 C5 -178.6(5)
C8 C3 C4 C9 2.5(9)
C9 C4 C5 Ir1 119.2(5)
C9 C4 C5 C1 178.9(5)
C9 C4 C5 C10 -1.4(9)
C11 C12 C13 C14 53.8(6)
C12 C11 C16 C15 60.5(5)
C12 C13 C14 C15 -50.8(6)
C13 C14 C15 C16 53.3(6)
C14 C15 C16 C11 -57.2(6)
C16 C11 C12 N1 176.5(4)
C16 C11 C12 C13 -59.7(5)
Ir2 N3 C27 C28 -48.5(4)
Ir2 N3 C27 C32 -171.3(3)
Ir2 N4 C28 C27 -32.4(4)
Ir2 N4 C28 C29 -155.2(3)
Ir2 C17 C18 C19 60.5(3)
Ir2 C17 C18 C23 -119.0(5)
Ir2 C17 C21 C20 -61.6(4)
Ir2 C17 C21 C26 125.1(5)
Ir2 C18 C19 C20 60.9(4)
Ir2 C18 C19 C24 -121.0(6)
Ir2 C19 C20 C21 59.8(4)
Ir2 C19 C20 C25 -119.2(6)
Ir2 C20 C21 C17 61.9(4)
Ir2 C20 C21 C26 -124.9(5)
N3 C27 C28 N4 52.6(5)
N3 C27 C28 C29 176.0(4)
N3 C27 C32 C31 -177.8(4)
N4 C28 C29 C30 174.5(4)
C17 C18 C19 Ir2 -60.9(4)
C17 C18 C19 C20 0.0(6)
C17 C18 C19 C24 178.2(5)
C18 C17 C21 Ir2 60.2(4)
C18 C17 C21 C20 -1.4(6)
C18 C17 C21 C26 -174.7(5)
C18 C19 C20 Ir2 -60.7(4)
C18 C19 C20 C21 -0.9(6)
C18 C19 C20 C25 -179.9(5)
C19 C20 C21 Ir2 -60.4(4)
C19 C20 C21 C17 1.4(6)
C19 C20 C21 C26 174.7(5)
C21 C17 C18 Ir2 -59.7(4)
C21 C17 C18 C19 0.8(6)
C21 C17 C18 C23 -178.6(5)
C22 C17 C18 Ir2 119.4(6)
C22 C17 C18 C19 179.9(5)
C22 C17 C18 C23 0.5(9)
C22 C17 C21 Ir2 -118.9(6)
C22 C17 C21 C20 179.5(5)
C22 C17 C21 C26 6.2(9)
C23 C18 C19 Ir2 118.6(5)
C23 C18 C19 C20 179.6(5)
C23 C18 C19 C24 -2.3(9)
C24 C19 C20 Ir2 121.2(6)
C24 C19 C20 C21 -179.0(5)
C24 C19 C20 C25 2.1(9)
C25 C20 C21 Ir2 118.5(5)
C25 C20 C21 C17 -179.6(5)
C25 C20 C21 C26 -6.3(9)
C27 C28 C29 C30 53.6(5)
C28 C27 C32 C31 61.5(5)
C28 C29 C30 C31 -51.9(6)
C29 C30 C31 C32 55.6(6)
C30 C31 C32 C27 -59.4(6)
C32 C27 C28 N4 177.4(4)
C32 C27 C28 C29 -59.2(5)
